data_7103728
loop_
_publ_author_name
'Caig I Turner'
'Rachel M. Williamson'
'Peter Turner'
'Michael S. Sherburn'

_publ_section_title
;
The domino intramolecular Diels-Alder approach to
16-oxasteroids
;
_journal_name_full 'Chemical communications (Cambridge, England)'
_journal_paper_doi 10.1039/b303362g
_journal_year 2003
_chemical_formula_sum 'C23 H28 O6'
_chemical_formula_weight 400.45
_chemical_name_systematic
;
?
;
_space_group_IT_number 4
_symmetry_cell_setting monoclinic
_symmetry_Int_Tables_number 4
_symmetry_space_group_name_Hall 'P 2yb'
_symmetry_space_group_name_H-M 'P 1 21 1'
_atom_sites_solution_hydrogens geom
_atom_sites_solution_primary direct
_atom_sites_solution_secondary difmap
_audit_creation_method SHELXL-97
_cell_angle_alpha 90.00
_cell_angle_beta 90.682(10)
_cell_angle_gamma 90.00
_cell_formula_units_Z 2
_cell_length_a 5.565(3)
_cell_length_b 11.204(7)
_cell_length_c 16.075(10)
_cell_measurement_reflns_used 966
_cell_measurement_temperature 150(2)
_cell_measurement_theta_max 28.278
_cell_measurement_theta_min 2.534
_cell_volume 1002.2(10)
_computing_cell_refinement 'SAINT (Bruker,1995)'
_computing_data_collection 'SMART (Bruker,1995)'
_computing_data_reduction 'SAINT and XPREP (Bruker 1995)'
_computing_molecular_graphics
;
teXsan for Windows (MSC, 1997)
xtal 3.6 (Hall,du Boulay, D.J. & Olthof-Hazekamp, R. 1999)
ORTEPII  (Johnson,C.K., 1976).
WinGX (Farrugia, 1999)
;
_computing_structure_refinement 'SHELXL-97 (Sheldrick, 1997)'
_computing_structure_solution 'SIR97 (Altomare, et. al. 1997)'
_diffrn_ambient_temperature 150(2)
_diffrn_crystal_treatment
;
attached with Exxon Paratone N, to a short length
of fibre supported on a thin piece of copper wire
inserted in a copper mounting pin.  The crystal was
quenched in a cold nitrogen gas stream from an
Oxford Cryosystems Cryostream.
;
_diffrn_measured_fraction_theta_full 0.958
_diffrn_measured_fraction_theta_max 0.958
_diffrn_measurement_device_type 'Bruker SMART 1000 CCD'
_diffrn_measurement_method \w
_diffrn_radiation_monochromator graphite
_diffrn_radiation_source 'sealed tube'
_diffrn_radiation_type MoK\a
_diffrn_radiation_wavelength 0.71073
_diffrn_reflns_av_R_equivalents 0.0312
_diffrn_reflns_av_sigmaI/netI 0.0237
_diffrn_reflns_limit_h_max 7
_diffrn_reflns_limit_h_min -7
_diffrn_reflns_limit_k_max 14
_diffrn_reflns_limit_k_min -14
_diffrn_reflns_limit_l_max 21
_diffrn_reflns_limit_l_min -21
_diffrn_reflns_number 9792
_diffrn_reflns_theta_full 28.28
_diffrn_reflns_theta_max 28.28
_diffrn_reflns_theta_min 1.27
_diffrn_standards_decay_% 0.07
_diffrn_standards_number 94
_exptl_absorpt_coefficient_mu 0.095
_exptl_absorpt_correction_T_max 0.995
_exptl_absorpt_correction_T_min 0.953
_exptl_absorpt_correction_type gaussian
_exptl_absorpt_process_details
;
Gaussian (Coppens et al., 1965)
XPREP  (Bruker, 1995)
;
_exptl_crystal_colour colourless
_exptl_crystal_density_diffrn 1.327
_exptl_crystal_density_method 'not measured'
_exptl_crystal_description plate
_exptl_crystal_F_000 428
_exptl_crystal_size_max 0.509
_exptl_crystal_size_mid 0.238
_exptl_crystal_size_min 0.051
_refine_diff_density_max 0.328
_refine_diff_density_min -0.192
_refine_diff_density_rms 0.040
_refine_ls_abs_structure_details 'not reliably determined'
_refine_ls_extinction_method none
_refine_ls_goodness_of_fit_ref 1.190
_refine_ls_hydrogen_treatment mixed
_refine_ls_matrix_type full
_refine_ls_number_parameters 265
_refine_ls_number_reflns 2503
_refine_ls_number_restraints 1
_refine_ls_restrained_S_all 1.190
_refine_ls_R_factor_all 0.0402
_refine_ls_R_factor_gt 0.0349
_refine_ls_shift/su_max 0.000
_refine_ls_shift/su_mean 0.000
_refine_ls_structure_factor_coef Fsqd
_refine_ls_weighting_details 'calc w=1/[\s^2^(Fo^2^)+(0.05P)^2^+0.0P] where P=(Fo^2^+2Fc^2^)/3'
_refine_ls_weighting_scheme calc
_refine_ls_wR_factor_gt 0.0851
_refine_ls_wR_factor_ref 0.0876
_reflns_number_gt 2255
_reflns_number_total 2503
_reflns_threshold_expression >2sigma(I)
_cod_data_source_file b303362g.txt
_cod_data_source_block mss26
_cod_depositor_comments
;
The following automatic conversions were performed:
'_exptl_absorpt_correction_type' value 'Gaussian' changed to 'gaussian'
according to '/home/saulius/struct/CIF-dictionaries/cif_core.dic'
dictionary named 'cif_core.dic' version 2.4.1 from 2010-06-29.

Automatic conversion script
Id: cif_fix_enum 1527 2010-12-29 10:47:43Z saulius 
;
_cod_original_sg_symbol_H-M 'P 21'
_cod_database_code 7103728

loop_
_symmetry_equiv_pos_as_xyz
'x, y, z'
'-x, y+1/2, -z'

loop_
_atom_site_label
_atom_site_type_symbol
_atom_site_fract_x
_atom_site_fract_y
_atom_site_fract_z
_atom_site_U_iso_or_equiv
_atom_site_adp_type
_atom_site_occupancy
_atom_site_symmetry_multiplicity
_atom_site_calc_flag
_atom_site_refinement_flags
_atom_site_disorder_assembly
_atom_site_disorder_group
O1 O 0.4170(2) 0.50448(13) 0.57045(8) 0.0230(3) Uani 1 1 d . . .
O2 O 0.5539(3) 0.62075(13) 0.46812(9) 0.0276(3) Uani 1 1 d . . .
O3 O 0.3236(2) 0.39003(15) 0.72739(8) 0.0281(3) Uani 1 1 d . . .
O4 O -0.0375(3) 0.32906(18) 0.77944(10) 0.0393(4) Uani 1 1 d . . .
O5 O 0.0146(3) 0.17671(16) 0.02535(9) 0.0378(4) Uani 1 1 d . . .
O6 O -0.1840(3) 0.33858(18) 0.06675(10) 0.0415(4) Uani 1 1 d . . .
C1 C 0.2268(3) 0.41591(18) 0.58241(12) 0.0202(4) Uani 1 1 d . . .
H1 H 0.2901 0.3337 0.5724 0.024 Uiso 1 1 calc R . .
C2 C 0.4065(3) 0.54997(18) 0.49121(13) 0.0212(4) Uani 1 1 d . . .
C3 C 0.1936(3) 0.49717(17) 0.44838(12) 0.0203(4) Uani 1 1 d . . .
C4 C 0.0370(3) 0.44835(18) 0.51607(12) 0.0209(4) Uani 1 1 d . . .
H4 H -0.0613 0.5157 0.5382 0.025 Uiso 1 1 calc R . .
C5 C -0.1324(3) 0.35384(19) 0.48529(12) 0.0240(4) Uani 1 1 d . . .
H5 H -0.2085 0.3029 0.5242 0.029 Uiso 1 1 calc R . .
C6 C -0.1779(3) 0.3401(2) 0.40470(13) 0.0242(4) Uani 1 1 d . . .
H6 H -0.2968 0.2834 0.3888 0.029 Uiso 1 1 calc R . .
C7 C -0.0541(3) 0.40826(19) 0.33629(11) 0.0214(4) Uani 1 1 d . . .
H7 H -0.1745 0.4654 0.3124 0.026 Uiso 1 1 calc R . .
C8 C 0.1578(3) 0.48143(17) 0.36690(12) 0.0203(4) Uani 1 1 d . . .
C9 C 0.3101(4) 0.53676(18) 0.29986(12) 0.0226(4) Uani 1 1 d . . .
H9A H 0.4604 0.5676 0.3254 0.027 Uiso 1 1 calc R . .
H9B H 0.2224 0.6053 0.2752 0.027 Uiso 1 1 calc R . .
C10 C 0.3737(3) 0.44889(18) 0.23062(12) 0.0216(4) Uani 1 1 d . . .
H10A H 0.4563 0.4921 0.1855 0.026 Uiso 1 1 calc R . .
H10B H 0.4854 0.3876 0.2529 0.026 Uiso 1 1 calc R . .
C11 C 0.1486(3) 0.38799(18) 0.19545(11) 0.0213(4) Uani 1 1 d . . .
H11 H 0.0389 0.4508 0.1724 0.026 Uiso 1 1 calc R . .
C12 C 0.0172(3) 0.32156(18) 0.26533(12) 0.0209(4) Uani 1 1 d . . .
H12 H -0.1345 0.2881 0.2409 0.025 Uiso 1 1 calc R . .
C13 C 0.1677(4) 0.21784(18) 0.29570(13) 0.0252(4) Uani 1 1 d . . .
H13 H 0.1585 0.1944 0.3524 0.030 Uiso 1 1 calc R . .
C14 C 0.3122(4) 0.15874(19) 0.24537(13) 0.0277(4) Uani 1 1 d . . .
H14 H 0.3970 0.0920 0.2674 0.033 Uiso 1 1 calc R . .
C15 C 0.3507(4) 0.1904(2) 0.15567(13) 0.0301(5) Uani 1 1 d . . .
H15A H 0.3028 0.1214 0.1208 0.036 Uiso 1 1 calc R . .
H15B H 0.5245 0.2041 0.1473 0.036 Uiso 1 1 calc R . .
C16 C 0.2120(3) 0.30128(19) 0.12493(12) 0.0229(4) Uani 1 1 d . . .
H16 H 0.3251 0.3456 0.0882 0.028 Uiso 1 1 calc R . .
C17 C 0.1390(3) 0.42716(19) 0.67050(12) 0.0230(4) Uani 1 1 d . . .
H17 H 0.0912 0.5115 0.6822 0.028 Uiso 1 1 calc R . .
C18 C -0.0646(4) 0.3427(2) 0.69165(13) 0.0290(5) Uani 1 1 d . . .
H18A H -0.2227 0.3778 0.6769 0.035 Uiso 1 1 calc R . .
H18B H -0.0471 0.2653 0.6626 0.035 Uiso 1 1 calc R . .
C19 C 0.2104(3) 0.3448(2) 0.80088(12) 0.0251(4) Uani 1 1 d . . .
C20 C 0.3233(5) 0.2263(3) 0.82044(18) 0.0473(7) Uani 1 1 d . . .
H20A H 0.2629 0.1969 0.8737 0.071 Uiso 1 1 calc R . .
H20B H 0.4982 0.2354 0.8241 0.071 Uiso 1 1 calc R . .
H20C H 0.2825 0.1692 0.7763 0.071 Uiso 1 1 calc R . .
C21 C 0.2257(6) 0.4337(3) 0.86996(17) 0.0538(8) Uani 1 1 d . . .
H21A H 0.1596 0.5102 0.8510 0.081 Uiso 1 1 calc R . .
H21B H 0.3941 0.4444 0.8868 0.081 Uiso 1 1 calc R . .
H21C H 0.1334 0.4048 0.9174 0.081 Uiso 1 1 calc R . .
C22 C -0.0102(4) 0.2754(2) 0.07139(12) 0.0270(5) Uani 1 1 d . . .
C23 C -0.1815(5) 0.1515(3) -0.03241(15) 0.0493(7) Uani 1 1 d . . .
H23A H -0.3336 0.1506 -0.0023 0.074 Uiso 1 1 calc R . .
H23B H -0.1557 0.0735 -0.0584 0.074 Uiso 1 1 calc R . .
H23C H -0.1876 0.2134 -0.0755 0.074 Uiso 1 1 calc R . .

loop_
_atom_site_aniso_label
_atom_site_aniso_U_11
_atom_site_aniso_U_22
_atom_site_aniso_U_33
_atom_site_aniso_U_23
_atom_site_aniso_U_13
_atom_site_aniso_U_12
O1 0.0207(7) 0.0263(7) 0.0221(7) 0.0009(6) -0.0006(5) -0.0039(6)
O2 0.0284(8) 0.0262(7) 0.0283(8) 0.0014(6) -0.0005(6) -0.0079(6)
O3 0.0214(7) 0.0416(9) 0.0213(7) 0.0069(7) 0.0000(5) -0.0010(6)
O4 0.0265(8) 0.0633(12) 0.0283(8) 0.0132(8) 0.0032(6) -0.0053(8)
O5 0.0484(10) 0.0378(9) 0.0272(8) -0.0089(7) -0.0058(7) -0.0071(8)
O6 0.0312(8) 0.0562(11) 0.0368(9) -0.0102(9) -0.0091(7) 0.0029(9)
C1 0.0172(9) 0.0200(9) 0.0234(9) 0.0001(8) 0.0019(7) -0.0033(7)
C2 0.0211(9) 0.0200(9) 0.0225(9) -0.0017(8) 0.0009(7) 0.0007(8)
C3 0.0173(8) 0.0191(9) 0.0245(10) 0.0010(8) 0.0008(7) -0.0001(8)
C4 0.0186(9) 0.0235(10) 0.0205(9) -0.0019(8) 0.0008(7) 0.0002(8)
C5 0.0190(9) 0.0280(11) 0.0251(10) -0.0009(8) 0.0043(7) -0.0033(8)
C6 0.0171(9) 0.0270(10) 0.0286(10) -0.0058(9) 0.0025(7) -0.0056(8)
C7 0.0169(8) 0.0263(10) 0.0210(9) -0.0001(8) -0.0015(7) 0.0003(8)
C8 0.0176(9) 0.0191(9) 0.0242(10) 0.0001(8) 0.0008(7) 0.0016(7)
C9 0.0251(9) 0.0198(9) 0.0230(10) 0.0015(8) 0.0017(7) -0.0015(8)
C10 0.0216(9) 0.0218(10) 0.0216(9) 0.0019(8) 0.0019(7) -0.0021(8)
C11 0.0203(9) 0.0222(9) 0.0214(9) 0.0015(8) -0.0002(7) -0.0008(8)
C12 0.0182(8) 0.0229(10) 0.0217(9) -0.0020(8) -0.0009(7) -0.0033(8)
C13 0.0277(10) 0.0204(10) 0.0276(10) 0.0037(8) 0.0024(8) -0.0032(8)
C14 0.0285(10) 0.0193(10) 0.0352(11) 0.0048(9) -0.0003(9) -0.0001(8)
C15 0.0287(11) 0.0302(11) 0.0314(11) -0.0060(9) 0.0021(9) 0.0041(9)
C16 0.0223(9) 0.0267(10) 0.0197(10) -0.0020(8) 0.0023(7) -0.0027(8)
C17 0.0206(9) 0.0258(10) 0.0225(10) 0.0019(8) 0.0003(7) 0.0014(8)
C18 0.0227(10) 0.0385(12) 0.0257(10) 0.0052(10) 0.0013(8) -0.0028(9)
C19 0.0232(9) 0.0293(11) 0.0229(10) 0.0011(9) 0.0027(7) 0.0002(8)
C20 0.0429(14) 0.0476(16) 0.0516(16) 0.0155(13) 0.0107(12) 0.0141(12)
C21 0.076(2) 0.0487(16) 0.0371(14) -0.0139(13) 0.0216(13) -0.0230(16)
C22 0.0299(11) 0.0336(11) 0.0175(10) 0.0006(9) 0.0027(8) -0.0080(9)
C23 0.0599(17) 0.0615(18) 0.0262(12) -0.0072(12) -0.0076(11) -0.0256(15)

loop_
_atom_type_symbol
_atom_type_description
_atom_type_scat_dispersion_real
_atom_type_scat_dispersion_imag
_atom_type_scat_source
C C 0.0033 0.0016 'International Tables Vol C Tables 4.2.6.8 and 6.1.1.4'
H H 0.0000 0.0000 'International Tables Vol C Tables 4.2.6.8 and 6.1.1.4'
O O 0.0106 0.0060 'International Tables Vol C Tables 4.2.6.8 and 6.1.1.4'

loop_
_geom_angle_atom_site_label_1
_geom_angle_atom_site_label_2
_geom_angle_atom_site_label_3
_geom_angle
_geom_angle_site_symmetry_1
_geom_angle_site_symmetry_3
_geom_angle_publ_flag
C2 O1 C1 110.51(14) . . ?
C17 O3 C19 108.03(14) . . ?
C18 O4 C19 108.41(15) . . ?
C22 O5 C23 115.6(2) . . ?
O1 C1 C17 108.00(15) . . ?
O1 C1 C4 103.93(15) . . ?
C17 C1 C4 113.83(15) . . ?
O1 C1 H1 110.3 . . ?
C17 C1 H1 110.3 . . ?
C4 C1 H1 110.3 . . ?
O2 C2 O1 120.65(19) . . ?
O2 C2 C3 131.5(2) . . ?
O1 C2 C3 107.87(16) . . ?
C8 C3 C2 128.03(17) . . ?
C8 C3 C4 125.51(17) . . ?
C2 C3 C4 105.98(16) . . ?
C5 C4 C3 112.68(16) . . ?
C5 C4 C1 119.15(17) . . ?
C3 C4 C1 100.86(15) . . ?
C5 C4 H4 107.8 . . ?
C3 C4 H4 107.8 . . ?
C1 C4 H4 107.8 . . ?
C6 C5 C4 121.14(18) . . ?
C6 C5 H5 119.4 . . ?
C4 C5 H5 119.4 . . ?
C5 C6 C7 124.65(18) . . ?
C5 C6 H6 117.7 . . ?
C7 C6 H6 117.7 . . ?
C6 C7 C8 113.40(16) . . ?
C6 C7 C12 109.93(17) . . ?
C8 C7 C12 111.85(15) . . ?
C6 C7 H7 107.1 . . ?
C8 C7 H7 107.1 . . ?
C12 C7 H7 107.1 . . ?
C3 C8 C9 124.56(17) . . ?
C3 C8 C7 119.81(16) . . ?
C9 C8 C7 115.57(16) . . ?
C8 C9 C10 113.02(16) . . ?
C8 C9 H9A 109.0 . . ?
C10 C9 H9A 109.0 . . ?
C8 C9 H9B 109.0 . . ?
C10 C9 H9B 109.0 . . ?
H9A C9 H9B 107.8 . . ?
C11 C10 C9 111.12(16) . . ?
C11 C10 H10A 109.4 . . ?
C9 C10 H10A 109.4 . . ?
C11 C10 H10B 109.4 . . ?
C9 C10 H10B 109.4 . . ?
H10A C10 H10B 108.0 . . ?
C10 C11 C16 111.13(15) . . ?
C10 C11 C12 109.89(16) . . ?
C16 C11 C12 110.34(17) . . ?
C10 C11 H11 108.5 . . ?
C16 C11 H11 108.5 . . ?
C12 C11 H11 108.5 . . ?
C13 C12 C11 109.97(16) . . ?
C13 C12 C7 112.92(17) . . ?
C11 C12 C7 111.17(16) . . ?
C13 C12 H12 107.5 . . ?
C11 C12 H12 107.5 . . ?
C7 C12 H12 107.5 . . ?
C14 C13 C12 121.7(2) . . ?
C14 C13 H13 119.1 . . ?
C12 C13 H13 119.1 . . ?
C13 C14 C15 124.22(19) . . ?
C13 C14 H14 117.9 . . ?
C15 C14 H14 117.9 . . ?
C14 C15 C16 114.94(17) . . ?
C14 C15 H15A 108.5 . . ?
C16 C15 H15A 108.5 . . ?
C14 C15 H15B 108.5 . . ?
C16 C15 H15B 108.5 . . ?
H15A C15 H15B 107.5 . . ?
C22 C16 C11 110.15(16) . . ?
C22 C16 C15 115.29(18) . . ?
C11 C16 C15 113.05(17) . . ?
C22 C16 H16 105.8 . . ?
C11 C16 H16 105.8 . . ?
C15 C16 H16 105.8 . . ?
O3 C17 C1 109.74(15) . . ?
O3 C17 C18 102.01(16) . . ?
C1 C17 C18 114.15(17) . . ?
O3 C17 H17 110.2 . . ?
C1 C17 H17 110.2 . . ?
C18 C17 H17 110.2 . . ?
O4 C18 C17 102.60(17) . . ?
O4 C18 H18A 111.2 . . ?
C17 C18 H18A 111.2 . . ?
O4 C18 H18B 111.2 . . ?
C17 C18 H18B 111.2 . . ?
H18A C18 H18B 109.2 . . ?
O4 C19 O3 106.06(16) . . ?
O4 C19 C21 108.0(2) . . ?
O3 C19 C21 110.78(19) . . ?
O4 C19 C20 110.0(2) . . ?
O3 C19 C20 107.29(18) . . ?
C21 C19 C20 114.5(2) . . ?
C19 C20 H20A 109.5 . . ?
C19 C20 H20B 109.5 . . ?
H20A C20 H20B 109.5 . . ?
C19 C20 H20C 109.5 . . ?
H20A C20 H20C 109.5 . . ?
H20B C20 H20C 109.5 . . ?
C19 C21 H21A 109.5 . . ?
C19 C21 H21B 109.5 . . ?
H21A C21 H21B 109.5 . . ?
C19 C21 H21C 109.5 . . ?
H21A C21 H21C 109.5 . . ?
H21B C21 H21C 109.5 . . ?
O6 C22 O5 122.77(19) . . ?
O6 C22 C16 124.7(2) . . ?
O5 C22 C16 112.37(18) . . ?
O5 C23 H23A 109.5 . . ?
O5 C23 H23B 109.5 . . ?
H23A C23 H23B 109.5 . . ?
O5 C23 H23C 109.5 . . ?
H23A C23 H23C 109.5 . . ?
H23B C23 H23C 109.5 . . ?

loop_
_geom_bond_atom_site_label_1
_geom_bond_atom_site_label_2
_geom_bond_distance
_geom_bond_site_symmetry_2
_geom_bond_publ_flag
O1 C2 1.373(3) . ?
O1 C1 1.465(2) . ?
O2 C2 1.203(2) . ?
O3 C17 1.429(2) . ?
O3 C19 1.438(2) . ?
O4 C18 1.426(3) . ?
O4 C19 1.429(2) . ?
O5 C22 1.338(3) . ?
O5 C23 1.452(3) . ?
O6 C22 1.200(3) . ?
C1 C17 1.509(3) . ?
C1 C4 1.536(3) . ?
C1 H1 1.0000 . ?
C2 C3 1.486(3) . ?
C3 C8 1.334(3) . ?
C3 C4 1.505(3) . ?
C4 C5 1.498(3) . ?
C4 H4 1.0000 . ?
C5 C6 1.326(3) . ?
C5 H5 0.9500 . ?
C6 C7 1.512(3) . ?
C6 H6 0.9500 . ?
C7 C8 1.514(3) . ?
C7 C12 1.553(3) . ?
C7 H7 1.0000 . ?
C8 C9 1.512(3) . ?
C9 C10 1.531(3) . ?
C9 H9A 0.9900 . ?
C9 H9B 0.9900 . ?
C10 C11 1.529(3) . ?
C10 H10A 0.9900 . ?
C10 H10B 0.9900 . ?
C11 C16 1.537(3) . ?
C11 C12 1.540(3) . ?
C11 H11 1.0000 . ?
C12 C13 1.510(3) . ?
C12 H12 1.0000 . ?
C13 C14 1.325(3) . ?
C13 H13 0.9500 . ?
C14 C15 1.503(3) . ?
C14 H14 0.9500 . ?
C15 C16 1.541(3) . ?
C15 H15A 0.9900 . ?
C15 H15B 0.9900 . ?
C16 C22 1.526(3) . ?
C16 H16 1.0000 . ?
C17 C18 1.518(3) . ?
C17 H17 1.0000 . ?
C18 H18A 0.9900 . ?
C18 H18B 0.9900 . ?
C19 C21 1.493(3) . ?
C19 C20 1.501(3) . ?
C20 H20A 0.9800 . ?
C20 H20B 0.9800 . ?
C20 H20C 0.9800 . ?
C21 H21A 0.9800 . ?
C21 H21B 0.9800 . ?
C21 H21C 0.9800 . ?
C23 H23A 0.9800 . ?
C23 H23B 0.9800 . ?
C23 H23C 0.9800 . ?

loop_
_geom_torsion_atom_site_label_1
_geom_torsion_atom_site_label_2
_geom_torsion_atom_site_label_3
_geom_torsion_atom_site_label_4
_geom_torsion
_geom_torsion_site_symmetry_1
_geom_torsion_site_symmetry_2
_geom_torsion_site_symmetry_3
_geom_torsion_site_symmetry_4
_geom_torsion_publ_flag
C2 O1 C1 C17 -144.05(16) . . . . ?
C2 O1 C1 C4 -22.83(19) . . . . ?
C1 O1 C2 O2 -177.06(17) . . . . ?
C1 O1 C2 C3 3.6(2) . . . . ?
O2 C2 C3 C8 26.2(3) . . . . ?
O1 C2 C3 C8 -154.6(2) . . . . ?
O2 C2 C3 C4 -161.6(2) . . . . ?
O1 C2 C3 C4 17.7(2) . . . . ?
C8 C3 C4 C5 14.3(3) . . . . ?
C2 C3 C4 C5 -158.18(16) . . . . ?
C8 C3 C4 C1 142.50(19) . . . . ?
C2 C3 C4 C1 -30.02(19) . . . . ?
O1 C1 C4 C5 155.43(16) . . . . ?
C17 C1 C4 C5 -87.3(2) . . . . ?
O1 C1 C4 C3 31.62(18) . . . . ?
C17 C1 C4 C3 148.85(17) . . . . ?
C3 C4 C5 C6 -16.3(3) . . . . ?
C1 C4 C5 C6 -134.2(2) . . . . ?
C4 C5 C6 C7 5.2(3) . . . . ?
C5 C6 C7 C8 9.1(3) . . . . ?
C5 C6 C7 C12 135.2(2) . . . . ?
C2 C3 C8 C9 -12.5(3) . . . . ?
C4 C3 C8 C9 176.61(18) . . . . ?
C2 C3 C8 C7 170.33(18) . . . . ?
C4 C3 C8 C7 -0.5(3) . . . . ?
C6 C7 C8 C3 -11.3(3) . . . . ?
C12 C7 C8 C3 -136.28(18) . . . . ?
C6 C7 C8 C9 171.35(16) . . . . ?
C12 C7 C8 C9 46.3(2) . . . . ?
C3 C8 C9 C10 135.9(2) . . . . ?
C7 C8 C9 C10 -46.9(2) . . . . ?
C8 C9 C10 C11 52.4(2) . . . . ?
C9 C10 C11 C16 179.06(16) . . . . ?
C9 C10 C11 C12 -58.5(2) . . . . ?
C10 C11 C12 C13 -67.3(2) . . . . ?
C16 C11 C12 C13 55.6(2) . . . . ?
C10 C11 C12 C7 58.5(2) . . . . ?
C16 C11 C12 C7 -178.59(15) . . . . ?
C6 C7 C12 C13 -54.6(2) . . . . ?
C8 C7 C12 C13 72.3(2) . . . . ?
C6 C7 C12 C11 -178.80(15) . . . . ?
C8 C7 C12 C11 -51.9(2) . . . . ?
C11 C12 C13 C14 -31.7(3) . . . . ?
C7 C12 C13 C14 -156.49(19) . . . . ?
C12 C13 C14 C15 2.8(3) . . . . ?
C13 C14 C15 C16 1.4(3) . . . . ?
C10 C11 C16 C22 -160.24(16) . . . . ?
C12 C11 C16 C22 77.6(2) . . . . ?
C10 C11 C16 C15 69.2(2) . . . . ?
C12 C11 C16 C15 -53.0(2) . . . . ?
C14 C15 C16 C22 -103.6(2) . . . . ?
C14 C15 C16 C11 24.4(2) . . . . ?
C19 O3 C17 C1 -151.61(17) . . . . ?
C19 O3 C17 C18 -30.2(2) . . . . ?
O1 C1 C17 O3 -67.8(2) . . . . ?
C4 C1 C17 O3 177.35(16) . . . . ?
O1 C1 C17 C18 178.42(16) . . . . ?
C4 C1 C17 C18 63.6(2) . . . . ?
C19 O4 C18 C17 -28.6(2) . . . . ?
O3 C17 C18 O4 35.5(2) . . . . ?
C1 C17 C18 O4 153.83(17) . . . . ?
C18 O4 C19 O3 10.5(2) . . . . ?
C18 O4 C19 C21 129.3(2) . . . . ?
C18 O4 C19 C20 -105.2(2) . . . . ?
C17 O3 C19 O4 13.5(2) . . . . ?
C17 O3 C19 C21 -103.4(2) . . . . ?
C17 O3 C19 C20 131.0(2) . . . . ?
C23 O5 C22 O6 1.1(3) . . . . ?
C23 O5 C22 C16 -175.13(18) . . . . ?
C11 C16 C22 O6 22.0(3) . . . . ?
C15 C16 C22 O6 151.4(2) . . . . ?
C11 C16 C22 O5 -161.82(16) . . . . ?
C15 C16 C22 O5 -32.4(2) . . . . ?

loop_
_cod_related_entry_id
_cod_related_entry_database
_cod_related_entry_code
1 ChemSpider 30653085
